data_1503638
loop_
_publ_author_name
'Hao, Wen-Juan'
'Jiang, Bo'
'Tu, Shu-Jiang'
'Wu, Shan-Shan'
'Han, Zheng-Guo'
'Cao, Xu-Dong'
'Zhang, Xiao-Hong'
'Yan, Shu'
'Shi, Feng'

_publ_section_title
;
 Microwave-assisted combinatorial synthesis of new
 3-pyrimidin-5-ylpropanamides via a solvent-dependent chemoselective
 reaction.
;
_journal_issue 2
_journal_name_full 'Journal of combinatorial chemistry'
_journal_page_first 310
_journal_page_last 314
_journal_paper_doi 10.1021/cc800175n
_journal_volume 11
_journal_year 2009
_chemical_formula_sum 'C42 H40 Br2 N6 O6'
_chemical_formula_weight 884.62
_chemical_name_systematic
; 
 ? 
;
_space_group_IT_number 2
_symmetry_cell_setting triclinic
_symmetry_space_group_name_Hall '-P 1'
_symmetry_space_group_name_H-M 'P -1'
_atom_sites_solution_hydrogens geom
_atom_sites_solution_primary direct
_atom_sites_solution_secondary difmap
_audit_creation_method SHELXL-97
_cell_angle_alpha 118.506(2)
_cell_angle_beta 99.0470(10)
_cell_angle_gamma 93.0740(10)
_cell_formula_units_Z 1
_cell_length_a 7.1470(10)
_cell_length_b 12.5010(14)
_cell_length_c 13.0940(16)
_cell_measurement_reflns_used 1260
_cell_measurement_temperature 298(2)
_cell_measurement_theta_max 25.173
_cell_measurement_theta_min 3.097
_cell_volume 1004.0(2)
_computing_cell_refinement 'Bruker SMART'
_computing_data_collection 'Bruker SMART'
_computing_data_reduction 'Bruker SHELXTL'
_computing_molecular_graphics 'Bruker SHELXTL'
_computing_publication_material 'Bruker SHELXTL'
_computing_structure_refinement 'SHELXL-97 (Sheldrick, 1997)'
_computing_structure_solution 'SHELXS-97 (Sheldrick, 1990)'
_diffrn_ambient_temperature 298(2)
_diffrn_measured_fraction_theta_full 0.986
_diffrn_measured_fraction_theta_max 0.986
_diffrn_measurement_device_type 'CCD area detector'
_diffrn_measurement_method 'phi and omega scans'
_diffrn_radiation_monochromator graphite
_diffrn_radiation_source 'fine-focus sealed tube'
_diffrn_radiation_type MoK\a
_diffrn_radiation_wavelength 0.71073
_diffrn_reflns_av_R_equivalents 0.0294
_diffrn_reflns_av_sigmaI/netI 0.0839
_diffrn_reflns_limit_h_max 8
_diffrn_reflns_limit_h_min -8
_diffrn_reflns_limit_k_max 14
_diffrn_reflns_limit_k_min -14
_diffrn_reflns_limit_l_max 12
_diffrn_reflns_limit_l_min -15
_diffrn_reflns_number 5285
_diffrn_reflns_theta_full 25.01
_diffrn_reflns_theta_max 25.01
_diffrn_reflns_theta_min 1.81
_exptl_absorpt_coefficient_mu 2.074
_exptl_absorpt_correction_T_max 0.8353
_exptl_absorpt_correction_T_min 0.6818
_exptl_absorpt_correction_type multi-scan
_exptl_absorpt_process_details sadabs
_exptl_crystal_colour colorless
_exptl_crystal_density_diffrn 1.463
_exptl_crystal_density_method 'not measured'
_exptl_crystal_description block
_exptl_crystal_F_000 452
_exptl_crystal_size_max 0.20
_exptl_crystal_size_mid 0.13
_exptl_crystal_size_min 0.09
_refine_diff_density_max 0.362
_refine_diff_density_min -0.437
_refine_diff_density_rms 0.058
_refine_ls_extinction_method none
_refine_ls_goodness_of_fit_ref 1.055
_refine_ls_hydrogen_treatment constr
_refine_ls_matrix_type full
_refine_ls_number_parameters 265
_refine_ls_number_reflns 3498
_refine_ls_number_restraints 0
_refine_ls_restrained_S_all 1.055
_refine_ls_R_factor_all 0.1175
_refine_ls_R_factor_gt 0.0602
_refine_ls_shift/su_max 0.001
_refine_ls_shift/su_mean 0.000
_refine_ls_structure_factor_coef Fsqd
_refine_ls_weighting_details 'calc w=1/[\s^2^(Fo^2^)+(0.0623P)^2^+0.0000P] where P=(Fo^2^+2Fc^2^)/3'
_refine_ls_weighting_scheme calc
_refine_ls_wR_factor_gt 0.1406
_refine_ls_wR_factor_ref 0.1545
_reflns_number_gt 1810
_reflns_number_total 3498
_reflns_threshold_expression >2sigma(I)
_cod_data_source_file cc800175n_si_001.cif
_cod_data_source_block 080527g
_cod_depositor_comments
;
The following automatic conversions were performed:

'_symmetry_cell_setting' value 'Triclinic' changed to 'triclinic'
according to /home/saulius/struct/CIF-dictionaries/cif_core.dic
dictionary named 'cif_core.dic' version 2.4.2 from 2011-04-26.

Automatic conversion script
Id: cif_fix_values 1715 2011-07-08 13:25:40Z adriana 
;
_cod_original_sg_symbol_H-M P-1
_cod_database_code 1503638

loop_
_symmetry_equiv_pos_as_xyz
'x, y, z'
'-x, -y, -z'

loop_
_atom_site_label
_atom_site_type_symbol
_atom_site_fract_x
_atom_site_fract_y
_atom_site_fract_z
_atom_site_U_iso_or_equiv
_atom_site_adp_type
_atom_site_occupancy
_atom_site_symmetry_multiplicity
_atom_site_calc_flag
_atom_site_refinement_flags
_atom_site_disorder_assembly
_atom_site_disorder_group
Br1 Br 1.19663(11) -0.19764(6) 0.27241(8) 0.1005(4) Uani 1 1 d . . .
N1 N 1.7504(5) 0.4888(3) 0.7474(4) 0.0432(10) Uani 1 1 d . . .
H1 H 1.8510 0.5064 0.7268 0.052 Uiso 1 1 calc R . .
N2 N 1.6202(6) 0.4936(4) 0.9005(3) 0.0475(11) Uani 1 1 d . . .
N3 N 1.3059(6) 0.6439(4) 0.6607(4) 0.0470(11) Uani 1 1 d . A .
H3 H 1.3650 0.6162 0.6027 0.056 Uiso 1 1 calc R . .
O1 O 1.5807(5) 0.4124(3) 0.5600(3) 0.0570(10) Uani 1 1 d . . .
O2 O 1.3045(5) 0.4230(4) 0.8649(3) 0.0640(11) Uani 1 1 d . . .
H2 H 1.3406 0.4456 0.9357 0.096 Uiso 1 1 calc R . .
O3 O 1.0788(5) 0.5972(3) 0.7387(3) 0.0556(10) Uani 1 1 d . . .
C1 C 1.5813(7) 0.4342(4) 0.6618(5) 0.0405(12) Uani 1 1 d . . .
C2 C 1.4203(7) 0.4107(4) 0.7041(4) 0.0393(12) Uani 1 1 d . . .
C3 C 1.4500(7) 0.4423(4) 0.8224(4) 0.0417(12) Uani 1 1 d . . .
C4 C 1.7633(7) 0.5149(5) 0.8587(5) 0.0453(13) Uani 1 1 d . . .
H4 H 1.8816 0.5505 0.9105 0.054 Uiso 1 1 calc R . .
C5 C 1.1770(7) 0.5651(4) 0.6616(4) 0.0436(13) Uani 1 1 d . . .
C6 C 1.1588(7) 0.4333(4) 0.5657(4) 0.0447(13) Uani 1 1 d . . .
H6A H 1.2353 0.4275 0.5088 0.054 Uiso 1 1 calc R . .
H6B H 1.0263 0.4027 0.5241 0.054 Uiso 1 1 calc R . .
C7 C 1.2281(7) 0.3559(4) 0.6223(4) 0.0429(12) Uani 1 1 d . . .
H7 H 1.1377 0.3583 0.6721 0.052 Uiso 1 1 calc R . .
C8 C 1.2224(7) 0.2205(4) 0.5333(5) 0.0449(13) Uani 1 1 d . . .
C9 C 1.2537(9) 0.1401(5) 0.5730(5) 0.0742(18) Uani 1 1 d . . .
H9 H 1.2768 0.1687 0.6543 0.089 Uiso 1 1 calc R . .
C10 C 1.2526(10) 0.0158(6) 0.4963(7) 0.086(2) Uani 1 1 d . . .
H10 H 1.2795 -0.0369 0.5264 0.103 Uiso 1 1 calc R . .
C11 C 1.2120(8) -0.0282(5) 0.3770(6) 0.0604(15) Uani 1 1 d . . .
C12 C 1.1747(11) 0.0488(6) 0.3358(6) 0.093(2) Uani 1 1 d . . .
H12 H 1.1459 0.0189 0.2542 0.111 Uiso 1 1 calc R . .
C13 C 1.1782(10) 0.1741(5) 0.4134(5) 0.079(2) Uani 1 1 d . . .
H13 H 1.1501 0.2263 0.3828 0.094 Uiso 1 1 calc R . .
C14 C 1.3573(10) 0.7746(5) 0.7501(5) 0.0670(17) Uani 1 1 d . . .
H14 H 1.2376 0.7945 0.7779 0.080 Uiso 0.545(13) 1 calc PR A 1
H14' H 1.4424 0.8051 0.7148 0.080 Uiso 0.455(13) 1 d PR A 2
C15 C 1.4910(9) 0.7922(5) 0.8602(6) 0.0622(16) Uani 1 1 d . A .
C16 C 1.4213(10) 0.7904(6) 0.9506(6) 0.086(2) Uani 1 1 d . . .
H16 H 1.2896 0.7789 0.9450 0.103 Uiso 1 1 calc R A .
C17 C 1.5461(14) 0.8058(7) 1.0516(7) 0.099(2) Uani 1 1 d . A .
H17 H 1.4978 0.8033 1.1124 0.118 Uiso 1 1 calc R . .
C18 C 1.7343(15) 0.8241(7) 1.0604(8) 0.105(3) Uani 1 1 d . . .
H18 H 1.8158 0.8350 1.1285 0.126 Uiso 1 1 calc R A .
C19 C 1.8098(12) 0.8272(7) 0.9750(10) 0.110(3) Uani 1 1 d . A .
H19 H 1.9420 0.8395 0.9829 0.132 Uiso 1 1 calc R . .
C20 C 1.6844(11) 0.8113(6) 0.8718(7) 0.090(2) Uani 1 1 d . . .
H20 H 1.7347 0.8139 0.8116 0.108 Uiso 1 1 calc R A .
C21 C 1.3829(18) 0.8561(10) 0.6977(11) 0.082(5) Uani 0.545(13) 1 d P A 1
H21A H 1.2668 0.8455 0.6436 0.123 Uiso 0.545(13) 1 calc PR A 1
H21B H 1.4858 0.8349 0.6558 0.123 Uiso 0.545(13) 1 calc PR A 1
H21C H 1.4125 0.9404 0.7600 0.123 Uiso 0.545(13) 1 calc PR A 1
C21' C 1.216(2) 0.8476(12) 0.7668(14) 0.082(6) Uani 0.455(13) 1 d P A 2
H21D H 1.1579 0.8410 0.6923 0.123 Uiso 0.455(13) 1 calc PR A 2
H21E H 1.2701 0.9316 0.8224 0.123 Uiso 0.455(13) 1 calc PR A 2
H21F H 1.1204 0.8212 0.7973 0.123 Uiso 0.455(13) 1 calc PR A 2

loop_
_atom_site_aniso_label
_atom_site_aniso_U_11
_atom_site_aniso_U_22
_atom_site_aniso_U_33
_atom_site_aniso_U_23
_atom_site_aniso_U_13
_atom_site_aniso_U_12
Br1 0.0949(6) 0.0471(4) 0.1246(7) 0.0183(4) 0.0106(5) 0.0142(4)
N1 0.036(2) 0.052(3) 0.041(3) 0.022(2) 0.008(2) 0.003(2)
N2 0.045(3) 0.060(3) 0.032(2) 0.022(2) -0.001(2) -0.007(2)
N3 0.050(3) 0.050(3) 0.040(3) 0.021(2) 0.014(2) -0.001(2)
O1 0.063(3) 0.080(3) 0.037(2) 0.035(2) 0.0134(19) 0.008(2)
O2 0.046(2) 0.106(3) 0.037(2) 0.040(2) -0.0022(18) -0.024(2)
O3 0.046(2) 0.062(2) 0.051(2) 0.020(2) 0.0201(19) 0.0001(19)
C1 0.044(3) 0.045(3) 0.038(3) 0.023(3) 0.014(3) 0.005(2)
C2 0.044(3) 0.039(3) 0.035(3) 0.020(2) 0.004(2) 0.000(2)
C3 0.038(3) 0.052(3) 0.035(3) 0.024(3) 0.004(3) -0.004(2)
C4 0.037(3) 0.059(3) 0.039(3) 0.025(3) 0.003(3) 0.003(3)
C5 0.042(3) 0.049(3) 0.039(3) 0.022(3) 0.002(3) 0.007(3)
C6 0.049(3) 0.047(3) 0.034(3) 0.020(3) 0.000(2) 0.002(3)
C7 0.045(3) 0.044(3) 0.036(3) 0.018(3) 0.005(2) -0.001(2)
C8 0.049(3) 0.045(3) 0.041(3) 0.024(3) 0.003(3) -0.001(3)
C9 0.109(5) 0.057(4) 0.052(4) 0.028(4) 0.001(4) 0.006(4)
C10 0.115(6) 0.059(4) 0.083(5) 0.039(4) 0.002(4) 0.013(4)
C11 0.054(4) 0.048(3) 0.067(5) 0.022(4) 0.003(3) 0.002(3)
C12 0.147(7) 0.057(4) 0.050(4) 0.014(4) 0.000(4) 0.008(4)
C13 0.131(6) 0.049(4) 0.044(4) 0.021(3) -0.006(4) 0.008(4)
C14 0.079(5) 0.054(4) 0.063(4) 0.030(4) 0.004(4) -0.004(3)
C15 0.060(4) 0.053(3) 0.059(4) 0.018(3) 0.010(3) -0.004(3)
C16 0.073(5) 0.096(5) 0.067(5) 0.027(4) 0.008(4) -0.005(4)
C17 0.103(7) 0.100(6) 0.067(5) 0.027(5) 0.001(5) -0.007(5)
C18 0.104(8) 0.084(5) 0.083(7) 0.017(5) -0.014(6) 0.006(5)
C19 0.071(6) 0.097(6) 0.117(8) 0.023(6) 0.003(6) 0.007(5)
C20 0.077(6) 0.091(5) 0.086(6) 0.033(5) 0.015(5) 0.005(4)
C21 0.081(10) 0.061(7) 0.095(10) 0.038(7) 0.000(8) 0.007(6)
C21' 0.081(12) 0.061(9) 0.095(12) 0.038(9) 0.000(9) 0.007(8)

loop_
_atom_type_symbol
_atom_type_description
_atom_type_scat_dispersion_real
_atom_type_scat_dispersion_imag
_atom_type_scat_source
C C 0.0033 0.0016 'International Tables Vol C Tables 4.2.6.8 and 6.1.1.4'
H H 0.0000 0.0000 'International Tables Vol C Tables 4.2.6.8 and 6.1.1.4'
N N 0.0061 0.0033 'International Tables Vol C Tables 4.2.6.8 and 6.1.1.4'
O O 0.0106 0.0060 'International Tables Vol C Tables 4.2.6.8 and 6.1.1.4'
Br Br -0.2901 2.4595 'International Tables Vol C Tables 4.2.6.8 and 6.1.1.4'

loop_
_geom_angle_atom_site_label_1
_geom_angle_atom_site_label_2
_geom_angle_atom_site_label_3
_geom_angle
C4 N1 C1 123.0(4)
C4 N1 H1 118.5
C1 N1 H1 118.5
C4 N2 C3 116.2(4)
C5 N3 C14 125.6(4)
C5 N3 H3 117.2
C14 N3 H3 117.2
C3 O2 H2 109.5
O1 C1 N1 119.2(4)
O1 C1 C2 125.9(5)
N1 C1 C2 114.9(4)
C3 C2 C1 117.2(5)
C3 C2 C7 122.4(4)
C1 C2 C7 120.4(4)
O2 C3 N2 116.4(4)
O2 C3 C2 119.0(4)
N2 C3 C2 124.7(4)
N2 C4 N1 124.0(5)
N2 C4 H4 118.0
N1 C4 H4 118.0
O3 C5 N3 122.0(5)
O3 C5 C6 121.7(5)
N3 C5 C6 116.3(4)
C5 C6 C7 109.1(4)
C5 C6 H6A 109.9
C7 C6 H6A 109.9
C5 C6 H6B 109.9
C7 C6 H6B 109.9
H6A C6 H6B 108.3
C2 C7 C8 111.4(4)
C2 C7 C6 112.4(4)
C8 C7 C6 114.1(4)
C2 C7 H7 106.1
C8 C7 H7 106.1
C6 C7 H7 106.1
C9 C8 C13 117.2(5)
C9 C8 C7 119.5(5)
C13 C8 C7 123.2(5)
C8 C9 C10 122.1(6)
C8 C9 H9 118.9
C10 C9 H9 118.9
C11 C10 C9 119.6(6)
C11 C10 H10 120.2
C9 C10 H10 120.2
C12 C11 C10 119.3(6)
C12 C11 Br1 120.7(5)
C10 C11 Br1 119.9(5)
C11 C12 C13 120.9(6)
C11 C12 H12 119.6
C13 C12 H12 119.6
C8 C13 C12 120.8(6)
C8 C13 H13 119.6
C12 C13 H13 119.6
C21' C14 N3 117.9(8)
C21' C14 C21 69.5(8)
N3 C14 C21 113.3(6)
C21' C14 C15 117.0(8)
N3 C14 C15 111.3(5)
C21 C14 C15 122.5(7)
C21' C14 H14 32.8
N3 C14 H14 102.1
C21 C14 H14 102.1
C15 C14 H14 102.1
C21' C14 H14' 103.4
N3 C14 H14' 102.3
C21 C14 H14' 34.4
C15 C14 H14' 102.1
H14 C14 H14' 136.2
C20 C15 C16 118.4(7)
C20 C15 C14 120.6(6)
C16 C15 C14 120.9(6)
C15 C16 C17 120.5(7)
C15 C16 H16 119.8
C17 C16 H16 119.8
C18 C17 C16 119.8(8)
C18 C17 H17 120.1
C16 C17 H17 120.1
C17 C18 C19 122.2(8)
C17 C18 H18 118.9
C19 C18 H18 118.9
C18 C19 C20 118.5(8)
C18 C19 H19 120.7
C20 C19 H19 120.7
C15 C20 C19 120.6(7)
C15 C20 H20 119.7
C19 C20 H20 119.7
C14 C21 H14' 39.0
C14 C21 H21A 109.5
H14' C21 H21A 133.1
C14 C21 H21B 109.5
H14' C21 H21B 71.9
C14 C21 H21C 109.5
H14' C21 H21C 113.9
C14 C21' H21D 109.5
C14 C21' H21E 109.5
H21D C21' H21E 109.5
C14 C21' H21F 109.5
H21D C21' H21F 109.5
H21E C21' H21F 109.5

loop_
_geom_bond_atom_site_label_1
_geom_bond_atom_site_label_2
_geom_bond_distance
Br1 C11 1.880(6)
N1 C4 1.319(6)
N1 C1 1.392(6)
N1 H1 0.8600
N2 C4 1.304(6)
N2 C3 1.355(6)
N3 C5 1.318(6)
N3 C14 1.466(7)
N3 H3 0.8600
O1 C1 1.226(5)
O2 C3 1.316(5)
O2 H2 0.8200
O3 C5 1.241(5)
C1 C2 1.427(6)
C2 C3 1.380(6)
C2 C7 1.497(7)
C4 H4 0.9300
C5 C6 1.503(6)
C6 C7 1.533(6)
C6 H6A 0.9700
C6 H6B 0.9700
C7 C8 1.523(7)
C7 H7 0.9800
C8 C9 1.348(7)
C8 C13 1.362(7)
C9 C10 1.389(8)
C9 H9 0.9300
C10 C11 1.358(8)
C10 H10 0.9300
C11 C12 1.329(8)
C12 C13 1.399(8)
C12 H12 0.9300
C13 H13 0.9300
C14 C21' 1.371(14)
C14 C21 1.493(12)
C14 C15 1.510(8)
C14 H14 0.9800
C14 H14' 0.9800
C15 C20 1.362(8)
C15 C16 1.364(8)
C16 C17 1.396(9)
C16 H16 0.9300
C17 C18 1.329(10)
C17 H17 0.9300
C18 C19 1.331(11)
C18 H18 0.9300
C19 C20 1.419(11)
C19 H19 0.9300
C20 H20 0.9300
C21 H14' 0.8801
C21 H21A 0.9600
C21 H21B 0.9600
C21 H21C 0.9600
C21' H21D 0.9600
C21' H21E 0.9600
C21' H21F 0.9600

loop_
_geom_torsion_atom_site_label_1
_geom_torsion_atom_site_label_2
_geom_torsion_atom_site_label_3
_geom_torsion_atom_site_label_4
_geom_torsion
C4 N1 C1 O1 -179.8(4)
C4 N1 C1 C2 1.4(6)
O1 C1 C2 C3 -179.7(5)
N1 C1 C2 C3 -1.0(6)
O1 C1 C2 C7 -0.7(7)
N1 C1 C2 C7 178.0(4)
C4 N2 C3 O2 -178.8(4)
C4 N2 C3 C2 0.8(7)
C1 C2 C3 O2 179.5(4)
C7 C2 C3 O2 0.5(7)
C1 C2 C3 N2 -0.1(7)
C7 C2 C3 N2 -179.1(4)
C3 N2 C4 N1 -0.4(7)
C1 N1 C4 N2 -0.7(8)
C14 N3 C5 O3 3.0(8)
C14 N3 C5 C6 -175.5(5)
O3 C5 C6 C7 -66.1(6)
N3 C5 C6 C7 112.4(5)
C3 C2 C7 C8 -108.8(5)
C1 C2 C7 C8 72.3(5)
C3 C2 C7 C6 121.7(5)
C1 C2 C7 C6 -57.2(6)
C5 C6 C7 C2 -50.1(6)
C5 C6 C7 C8 -178.2(4)
C2 C7 C8 C9 60.8(6)
C6 C7 C8 C9 -170.6(5)
C2 C7 C8 C13 -122.3(6)
C6 C7 C8 C13 6.2(8)
C13 C8 C9 C10 3.7(10)
C7 C8 C9 C10 -179.2(6)
C8 C9 C10 C11 -2.5(11)
C9 C10 C11 C12 0.3(10)
C9 C10 C11 Br1 -176.6(5)
C10 C11 C12 C13 0.5(11)
Br1 C11 C12 C13 177.3(5)
C9 C8 C13 C12 -2.9(10)
C7 C8 C13 C12 -179.8(6)
C11 C12 C13 C8 0.9(12)
C5 N3 C14 C21' -60.0(10)
C5 N3 C14 C21 -138.2(7)
C5 N3 C14 C15 79.1(7)
C21' C14 C15 C20 -128.1(9)
N3 C14 C15 C20 92.3(7)
C21 C14 C15 C20 -46.3(10)
C21' C14 C15 C16 51.3(10)
N3 C14 C15 C16 -88.2(7)
C21 C14 C15 C16 133.1(8)
C20 C15 C16 C17 -1.1(10)
C14 C15 C16 C17 179.5(6)
C15 C16 C17 C18 1.0(12)
C16 C17 C18 C19 -0.7(13)
C17 C18 C19 C20 0.5(13)
C16 C15 C20 C19 0.9(10)
C14 C15 C20 C19 -179.7(6)
C18 C19 C20 C15 -0.6(12)
